data_9007612
loop_
_publ_author_name
'Corazza, E.'

_publ_section_title
;
 Inderite: Crystal structure refinement and relationship to kurnakovite
;
_journal_name_full 'Acta Crystallographica, Section B'
_journal_page_first 1329
_journal_page_last 1333
_journal_paper_doi 10.1107/S0567740876005293
_journal_volume 32
_journal_year 1976
_chemical_formula_sum 'B3 H15 Mg O13'
_chemical_name_mineral Inderite
_space_group_IT_number 14
_symmetry_space_group_name_Hall '-P 2ybc'
_symmetry_space_group_name_H-M 'P 1 21/c 1'
_cell_angle_alpha 90
_cell_angle_beta 104.552
_cell_angle_gamma 90
_cell_length_a 6.8221
_cell_length_b 13.1145
_cell_length_c 12.0350
_cell_formula_units_Z 4
_cell_volume 1042.210
_database_code_amcsd 0009554
_exptl_crystal_density_diffrn 1.784
_cod_original_formula_sum 'Mg O13 B3 H15'
_cod_database_code 9007612

loop_
_space_group_symop_operation_xyz
x,y,z
x,1/2-y,1/2+z
-x,1/2+y,1/2-z
-x,-y,-z

loop_
_atom_site_aniso_label
_atom_site_aniso_U_11
_atom_site_aniso_U_22
_atom_site_aniso_U_33
_atom_site_aniso_U_12
_atom_site_aniso_U_13
_atom_site_aniso_U_23
Mg 0.01548 0.01420 0.01677 0.00044 0.00242 0.00062
O1 0.01975 0.01908 0.01478 -0.00167 0.00062 -0.00217
O2 0.01670 0.01420 0.02193 -0.00149 -0.00058 0.00124
O3 0.01244 0.02030 0.02021 -0.00347 0.00557 -0.00402
O4 0.01281 0.01595 0.01423 -0.00250 0.00394 -0.00085
O5 0.01643 0.01281 0.02667 -0.00254 0.00655 -0.00031
O6 0.01131 0.02030 0.02131 -0.00180 0.00534 -0.00565
O7 0.01374 0.04008 0.02516 -0.00684 0.00924 -0.01192
O8 0.01272 0.01507 0.01753 0.00022 0.00226 0.00008
O9 0.05604 0.02640 0.04730 -0.01571 0.03951 -0.01223
O10 0.02649 0.02631 0.03719 0.00838 -0.01192 -0.00720
O11 0.03411 0.01673 0.02495 -0.00307 -0.00288 0.00124
O12 0.02805 0.03424 0.03259 -0.00522 0.01551 -0.00642
O13 0.02273 0.03677 0.02275 -0.00035 0.00818 0.00186
B1 0.01096 0.01368 0.01347 -0.00193 0.00226 -0.00170
B2 0.00979 0.01202 0.01506 -0.00092 0.00343 -0.00132
B3 0.01029 0.01908 0.01595 -0.00175 0.00382 -0.00085

loop_
_atom_site_label
_atom_site_fract_x
_atom_site_fract_y
_atom_site_fract_z
_atom_site_U_iso_or_equiv
Mg 0.25554 0.21593 0.11712 0.01583
O1 0.68846 0.14513 0.43446 0.01862
O2 0.49914 0.20971 0.25525 0.01862
O3 0.76635 0.08591 0.25799 0.01748
O4 0.45422 0.03518 0.30389 0.01431
O5 0.27814 -0.11030 0.20271 0.01849
O6 0.54471 -0.03606 0.13879 0.01748
O7 0.86228 -0.00752 0.10960 0.02558
O8 0.23444 0.05904 0.11597 0.01469
O9 0.42303 0.20585 -0.00794 0.03850
O10 -0.01102 0.21720 -0.01379 0.03356
O11 0.27596 0.37071 0.10495 0.02710
O12 0.06975 0.23179 0.23651 0.03027
O13 0.15545 0.02048 0.41014 0.02710
B1 0.59920 0.11845 0.31376 0.01292
B2 0.37922 -0.01253 0.19274 0.01229
B3 0.72279 0.01671 0.17064 0.01507
H1 0.73000 0.09600 0.47900 0.02280
H2 0.57700 0.26300 0.27100 0.02533
H3 0.20400 -0.10900 0.24800 0.01773
H4 0.97400 0.02500 0.12500 0.03040
H5 0.21400 0.04300 0.04100 0.02913
H6 0.49300 0.25300 -0.02500 0.02660
H7 0.44200 0.14300 -0.04900 0.02786
H8 -0.10700 0.26200 -0.02600 0.02533
H9 -0.06000 0.16500 -0.06700 0.03926
H10 0.38200 0.41200 0.14000 0.03166
H11 0.21800 0.39700 0.03400 0.03293
H12 -0.03300 0.19200 0.23600 0.04053
H13 0.12900 0.24500 0.30600 0.02913
H14 0.03600 0.03300 0.36600 0.03293
H15 0.25000 0.03000 0.37200 0.02406

loop_
_cod_related_entry_id
_cod_related_entry_database
_cod_related_entry_code
1 AMCSD 0009554
